data_7242545
loop_
_publ_author_name
'Shu, Yuanhong'
'Ye, Kaiqi'
'Yue, Yuan'
'Sun, Jingbo'
'Wang, Haoran'
'Zhong, Jiangbin'
'Yang, Xiqiao'
'Gao, Hongqiang'
'Lu, Ran'

_publ_section_title
;
 Fluorine as a robust balancer for tuning the reactivity of
 topo-photoreactions of chalcones and the photomechanical effects of
 molecular crystals
;
_journal_issue 34
_journal_name_full CrystEngComm
_journal_page_first 5856
_journal_page_last 5868
_journal_paper_doi 10.1039/D1CE00086A
_journal_volume 23
_journal_year 2021
_chemical_formula_moiety 'C16 H11 F3 O'
_chemical_formula_sum 'C16 H11 F3 O'
_chemical_formula_weight 276.25
_space_group_crystal_system triclinic
_space_group_IT_number 2
_space_group_name_Hall '-P 1'
_space_group_name_H-M_alt 'P -1'
_atom_sites_solution_hydrogens geom
_atom_sites_solution_primary iterative
_audit_creation_date 2019-11-18
_audit_creation_method
;
Olex2 1.2
(compiled 2018.05.29 svn.r3508 for OlexSys, GUI svn.r5506)
;
_audit_update_record
;
2019-12-30 deposited with the CCDC.	2021-03-26 downloaded from the CCDC.
;
_cell_angle_alpha 94.221(4)
_cell_angle_beta 95.914(3)
_cell_angle_gamma 93.999(4)
_cell_formula_units_Z 2
_cell_length_a 5.5139(4)
_cell_length_b 7.8716(7)
_cell_length_c 15.1925(12)
_cell_measurement_reflns_used 4972
_cell_measurement_temperature 196(2)
_cell_measurement_theta_max 27.244
_cell_measurement_theta_min 2.705
_cell_volume 652.12(9)
_computing_cell_refinement 'SAINT V8.38A (?, 2016)'
_computing_data_reduction 'SAINT V8.38A (?, 2016)'
_computing_molecular_graphics 'Olex2 (Dolomanov et al., 2009)'
_computing_publication_material 'Olex2 (Dolomanov et al., 2009)'
_computing_structure_refinement 'XL (Sheldrick, 2008)'
_computing_structure_solution 'olex2.solve (Bourhis et al., 2015)'
_diffrn_ambient_temperature 196.4
_diffrn_measured_fraction_theta_full 0.998
_diffrn_measured_fraction_theta_max 0.988
_diffrn_measurement_device_type 'Bruker APEX-II CCD'
_diffrn_radiation_type MoK\a
_diffrn_radiation_wavelength 0.71073
_diffrn_reflns_av_R_equivalents 0.0354
_diffrn_reflns_av_unetI/netI 0.0309
_diffrn_reflns_Laue_measured_fraction_full 0.998
_diffrn_reflns_Laue_measured_fraction_max 0.988
_diffrn_reflns_limit_h_max 7
_diffrn_reflns_limit_h_min -7
_diffrn_reflns_limit_k_max 10
_diffrn_reflns_limit_k_min -10
_diffrn_reflns_limit_l_max 19
_diffrn_reflns_limit_l_min -19
_diffrn_reflns_number 12988
_diffrn_reflns_point_group_measured_fraction_full 0.998
_diffrn_reflns_point_group_measured_fraction_max 0.988
_diffrn_reflns_theta_full 25.242
_diffrn_reflns_theta_max 27.440
_diffrn_reflns_theta_min 2.705
_diffrn_standards_number 0
_exptl_absorpt_coefficient_mu 0.116
_exptl_crystal_colour colourless
_exptl_crystal_colour_primary colourless
_exptl_crystal_density_diffrn 1.407
_exptl_crystal_description plate
_exptl_crystal_F_000 284
_exptl_crystal_size_max 0.31
_exptl_crystal_size_mid 0.29
_exptl_crystal_size_min 0.23
_refine_diff_density_max 0.160
_refine_diff_density_min -0.141
_refine_diff_density_rms 0.031
_refine_ls_extinction_method none
_refine_ls_goodness_of_fit_ref 1.039
_refine_ls_hydrogen_treatment constr
_refine_ls_matrix_type full
_refine_ls_number_parameters 182
_refine_ls_number_reflns 2934
_refine_ls_number_restraints 0
_refine_ls_restrained_S_all 1.039
_refine_ls_R_factor_all 0.0835
_refine_ls_R_factor_gt 0.0456
_refine_ls_shift/su_max 0.000
_refine_ls_shift/su_mean 0.000
_refine_ls_structure_factor_coef Fsqd
_refine_ls_weighting_details 'w=1/[\s^2^(Fo^2^)+(0.0560P)^2^+0.1068P] where P=(Fo^2^+2Fc^2^)/3'
_refine_ls_weighting_scheme calc
_refine_ls_wR_factor_gt 0.1124
_refine_ls_wR_factor_ref 0.1361
_reflns_Friedel_coverage 0.000
_reflns_number_gt 1759
_reflns_number_total 2934
_reflns_threshold_expression 'I > 2\s(I)'
_cod_data_source_file d1ce00086a31.cif
_cod_data_source_block 3FChMe-4
_cod_depositor_comments 'Adding full bibliography for 7242537--7242549.cif.'
_cod_database_code 7242545
_shelx_shelxl_version_number 2014/7
_shelx_space_group_comment
;
The symmetry employed for this shelxl refinement is uniquely defined
by the following loop, which should always be used as a source of
symmetry information in preference to the above space-group names.
They are only intended as comments.
;
_olex2_refinement_description
;
1. Fixed Uiso
 At 1.2 times of:
  All C(H) groups
 At 1.5 times of:
  All C(H,H,H) groups
2.a Aromatic/amide H refined with riding coordinates:
 C1(H1), C5(H5), C7(H7), C8(H8), C11(H11), C12(H12), C14(H14), C15(H15)
2.b Idealised Me refined as rotating group:
 C16(H16A,H16B,H16C)
;
_olex2_submission_special_instructions 'No special instructions were received'

loop_
_space_group_symop_operation_xyz
'x, y, z'
'-x, -y, -z'

loop_
_atom_site_label
_atom_site_type_symbol
_atom_site_fract_x
_atom_site_fract_y
_atom_site_fract_z
_atom_site_U_iso_or_equiv
_atom_site_adp_type
_atom_site_occupancy
_atom_site_site_symmetry_order
_atom_site_calc_flag
_atom_site_refinement_flags_posn
_atom_site_refinement_flags_adp
_atom_site_refinement_flags_occupancy
_atom_site_disorder_assembly
_atom_site_disorder_group
F1 F 0.6369(3) 0.21058(18) 0.81907(7) 0.0906(4) Uani 1 1 d . . . . .
F2 F 1.0488(2) 0.40020(17) 0.79450(7) 0.0870(4) Uani 1 1 d . . . . .
F3 F 1.1219(2) 0.49034(15) 0.63240(7) 0.0769(4) Uani 1 1 d . . . . .
O1 O -0.0200(2) 0.0778(2) 0.37277(9) 0.0799(5) Uani 1 1 d . . . . .
C1 C 0.5031(3) 0.1974(2) 0.66657(11) 0.0555(4) Uani 1 1 d . . . . .
H1 H 0.3593 0.1302 0.6758 0.067 Uiso 1 1 calc R . . . .
C2 C 0.6730(4) 0.2512(2) 0.73664(11) 0.0601(5) Uani 1 1 d . . . . .
C3 C 0.8818(3) 0.3478(2) 0.72577(12) 0.0595(5) Uani 1 1 d . . . . .
C4 C 0.9174(3) 0.3917(2) 0.64216(12) 0.0548(4) Uani 1 1 d . . . . .
C5 C 0.7530(3) 0.3400(2) 0.57050(11) 0.0518(4) Uani 1 1 d . . . . .
H5 H 0.7828 0.3714 0.5132 0.062 Uiso 1 1 calc R . . . .
C6 C 0.5407(3) 0.2410(2) 0.58164(10) 0.0478(4) Uani 1 1 d . . . . .
C7 C 0.3555(3) 0.1847(2) 0.50758(11) 0.0511(4) Uani 1 1 d . . . . .
H7 H 0.2141 0.1203 0.5212 0.061 Uiso 1 1 calc R . . . .
C8 C 0.3649(3) 0.2143(2) 0.42389(11) 0.0540(4) Uani 1 1 d . . . . .
H8 H 0.5053 0.2767 0.4079 0.065 Uiso 1 1 calc R . . . .
C9 C 0.1659(3) 0.1543(2) 0.35408(12) 0.0538(4) Uani 1 1 d . . . . .
C10 C 0.1914(3) 0.1893(2) 0.26061(11) 0.0514(4) Uani 1 1 d . . . . .
C11 C 0.3935(3) 0.2790(3) 0.23488(12) 0.0650(5) Uani 1 1 d . . . . .
H11 H 0.5264 0.3186 0.2780 0.078 Uiso 1 1 calc R . . . .
C12 C 0.4040(4) 0.3115(3) 0.14763(13) 0.0783(6) Uani 1 1 d . . . . .
H12 H 0.5447 0.3735 0.1317 0.094 Uiso 1 1 calc R . . . .
C13 C 0.2168(4) 0.2567(3) 0.08290(13) 0.0748(6) Uani 1 1 d . . . . .
C14 C 0.0161(4) 0.1667(3) 0.10864(14) 0.0812(7) Uani 1 1 d . . . . .
H14 H -0.1159 0.1264 0.0653 0.097 Uiso 1 1 calc R . . . .
C15 C 0.0032(4) 0.1342(3) 0.19556(13) 0.0705(6) Uani 1 1 d . . . . .
H15 H -0.1381 0.0726 0.2113 0.085 Uiso 1 1 calc R . . . .
C16 C 0.2284(6) 0.2954(4) -0.01233(15) 0.1179(11) Uani 1 1 d . . . . .
H16A H 0.2625 0.4187 -0.0151 0.177 Uiso 1 1 calc GR . . . .
H16B H 0.0715 0.2581 -0.0470 0.177 Uiso 1 1 calc GR . . . .
H16C H 0.3587 0.2347 -0.0368 0.177 Uiso 1 1 calc GR . . . .

loop_
_atom_site_aniso_label
_atom_site_aniso_U_11
_atom_site_aniso_U_22
_atom_site_aniso_U_33
_atom_site_aniso_U_23
_atom_site_aniso_U_13
_atom_site_aniso_U_12
F1 0.1129(10) 0.1176(10) 0.0417(6) 0.0210(6) 0.0099(6) -0.0064(8)
F2 0.0940(9) 0.1053(10) 0.0535(7) 0.0038(6) -0.0190(6) -0.0080(7)
F3 0.0663(7) 0.0892(8) 0.0699(8) 0.0092(6) -0.0015(6) -0.0226(6)
O1 0.0627(8) 0.1129(12) 0.0605(9) 0.0235(8) 0.0021(6) -0.0280(8)
C1 0.0614(10) 0.0581(11) 0.0480(10) 0.0103(8) 0.0105(8) -0.0016(8)
C2 0.0781(12) 0.0669(12) 0.0369(9) 0.0104(8) 0.0086(8) 0.0069(10)
C3 0.0658(11) 0.0632(11) 0.0461(10) 0.0004(8) -0.0065(8) 0.0030(9)
C4 0.0554(10) 0.0556(10) 0.0521(10) 0.0063(8) 0.0037(8) -0.0027(8)
C5 0.0578(10) 0.0548(10) 0.0427(9) 0.0075(7) 0.0060(8) -0.0007(8)
C6 0.0546(9) 0.0476(9) 0.0420(9) 0.0067(7) 0.0059(7) 0.0041(7)
C7 0.0518(9) 0.0539(10) 0.0475(10) 0.0084(7) 0.0061(7) -0.0022(7)
C8 0.0529(9) 0.0632(11) 0.0444(10) 0.0093(8) 0.0032(7) -0.0072(8)
C9 0.0499(9) 0.0606(11) 0.0507(10) 0.0104(8) 0.0045(8) -0.0031(8)
C10 0.0519(9) 0.0573(10) 0.0442(9) 0.0068(8) 0.0021(7) 0.0002(8)
C11 0.0598(11) 0.0847(14) 0.0473(10) 0.0076(9) 0.0027(8) -0.0154(9)
C12 0.0786(13) 0.1009(16) 0.0538(12) 0.0150(11) 0.0120(10) -0.0198(12)
C13 0.0902(15) 0.0864(15) 0.0460(11) 0.0109(10) 0.0035(10) -0.0048(12)
C14 0.0818(14) 0.1036(17) 0.0514(12) 0.0107(11) -0.0123(10) -0.0154(12)
C15 0.0633(11) 0.0880(14) 0.0559(12) 0.0146(10) -0.0048(9) -0.0167(10)
C16 0.153(3) 0.148(3) 0.0490(13) 0.0240(15) 0.0054(15) -0.028(2)

loop_
_atom_type_symbol
_atom_type_description
_atom_type_scat_dispersion_real
_atom_type_scat_dispersion_imag
_atom_type_scat_source
C C 0.0033 0.0016 'International Tables Vol C Tables 4.2.6.8 and 6.1.1.4'
H H 0.0000 0.0000 'International Tables Vol C Tables 4.2.6.8 and 6.1.1.4'
O O 0.0106 0.0060 'International Tables Vol C Tables 4.2.6.8 and 6.1.1.4'
F F 0.0171 0.0103 'International Tables Vol C Tables 4.2.6.8 and 6.1.1.4'

loop_
_geom_angle_atom_site_label_1
_geom_angle_atom_site_label_2
_geom_angle_atom_site_label_3
_geom_angle
_geom_angle_site_symmetry_1
_geom_angle_site_symmetry_3
_geom_angle_publ_flag
C2 C1 H1 120.0 . . ?
C2 C1 C6 119.90(16) . . ?
C6 C1 H1 120.0 . . ?
F1 C2 C1 120.21(17) . . ?
F1 C2 C3 118.20(17) . . ?
C1 C2 C3 121.59(16) . . ?
F2 C3 C2 121.56(17) . . ?
F2 C3 C4 120.08(17) . . ?
C2 C3 C4 118.36(16) . . ?
F3 C4 C3 117.91(16) . . ?
F3 C4 C5 120.20(15) . . ?
C5 C4 C3 121.88(16) . . ?
C4 C5 H5 120.2 . . ?
C4 C5 C6 119.68(15) . . ?
C6 C5 H5 120.2 . . ?
C1 C6 C5 118.58(16) . . ?
C1 C6 C7 119.29(15) . . ?
C5 C6 C7 122.13(14) . . ?
C6 C7 H7 116.7 . . ?
C8 C7 C6 126.54(16) . . ?
C8 C7 H7 116.7 . . ?
C7 C8 H8 118.8 . . ?
C7 C8 C9 122.41(16) . . ?
C9 C8 H8 118.8 . . ?
O1 C9 C8 120.44(16) . . ?
O1 C9 C10 120.10(15) . . ?
C8 C9 C10 119.45(14) . . ?
C11 C10 C9 123.30(15) . . ?
C15 C10 C9 119.20(15) . . ?
C15 C10 C11 117.47(16) . . ?
C10 C11 H11 119.6 . . ?
C12 C11 C10 120.73(17) . . ?
C12 C11 H11 119.6 . . ?
C11 C12 H12 119.1 . . ?
C13 C12 C11 121.80(19) . . ?
C13 C12 H12 119.1 . . ?
C12 C13 C14 117.36(18) . . ?
C12 C13 C16 121.4(2) . . ?
C14 C13 C16 121.2(2) . . ?
C13 C14 H14 119.3 . . ?
C15 C14 C13 121.33(19) . . ?
C15 C14 H14 119.3 . . ?
C10 C15 H15 119.3 . . ?
C14 C15 C10 121.31(18) . . ?
C14 C15 H15 119.3 . . ?
C13 C16 H16A 109.5 . . ?
C13 C16 H16B 109.5 . . ?
C13 C16 H16C 109.5 . . ?
H16A C16 H16B 109.5 . . ?
H16A C16 H16C 109.5 . . ?
H16B C16 H16C 109.5 . . ?

loop_
_geom_bond_atom_site_label_1
_geom_bond_atom_site_label_2
_geom_bond_distance
_geom_bond_site_symmetry_2
_geom_bond_publ_flag
F1 C2 1.346(2) . ?
F2 C3 1.339(2) . ?
F3 C4 1.3515(19) . ?
O1 C9 1.2221(19) . ?
C1 H1 0.9500 . ?
C1 C2 1.365(3) . ?
C1 C6 1.391(2) . ?
C2 C3 1.366(3) . ?
C3 C4 1.370(2) . ?
C4 C5 1.361(2) . ?
C5 H5 0.9500 . ?
C5 C6 1.393(2) . ?
C6 C7 1.460(2) . ?
C7 H7 0.9500 . ?
C7 C8 1.315(2) . ?
C8 H8 0.9500 . ?
C8 C9 1.472(2) . ?
C9 C10 1.485(2) . ?
C10 C11 1.383(2) . ?
C10 C15 1.380(2) . ?
C11 H11 0.9500 . ?
C11 C12 1.375(3) . ?
C12 H12 0.9500 . ?
C12 C13 1.373(3) . ?
C13 C14 1.378(3) . ?
C13 C16 1.507(3) . ?
C14 H14 0.9500 . ?
C14 C15 1.371(3) . ?
C15 H15 0.9500 . ?
C16 H16A 0.9800 . ?
C16 H16B 0.9800 . ?
C16 H16C 0.9800 . ?

loop_
_geom_hbond_atom_site_label_D
_geom_hbond_atom_site_label_H
_geom_hbond_atom_site_label_A
_geom_hbond_distance_DH
_geom_hbond_distance_HA
_geom_hbond_distance_DA
_geom_hbond_angle_DHA
_geom_hbond_site_symmetry_A
C1 H1 O1 0.95 2.42 3.289(2) 152.8 2_556
C5 H5 F3 0.95 2.62 3.560(2) 170.5 2_766

loop_
_geom_torsion_atom_site_label_1
_geom_torsion_atom_site_label_2
_geom_torsion_atom_site_label_3
_geom_torsion_atom_site_label_4
_geom_torsion
_geom_torsion_site_symmetry_1
_geom_torsion_site_symmetry_2
_geom_torsion_site_symmetry_3
_geom_torsion_site_symmetry_4
_geom_torsion_publ_flag
F1 C2 C3 F2 0.6(3) . . . . ?
F1 C2 C3 C4 -178.99(16) . . . . ?
F2 C3 C4 F3 -1.0(3) . . . . ?
F2 C3 C4 C5 179.55(17) . . . . ?
F3 C4 C5 C6 -178.83(15) . . . . ?
O1 C9 C10 C11 178.24(19) . . . . ?
O1 C9 C10 C15 0.0(3) . . . . ?
C1 C2 C3 F2 -179.83(17) . . . . ?
C1 C2 C3 C4 0.6(3) . . . . ?
C1 C6 C7 C8 -179.48(18) . . . . ?
C2 C1 C6 C5 -0.2(3) . . . . ?
C2 C1 C6 C7 -179.06(16) . . . . ?
C2 C3 C4 F3 178.59(17) . . . . ?
C2 C3 C4 C5 -0.8(3) . . . . ?
C3 C4 C5 C6 0.6(3) . . . . ?
C4 C5 C6 C1 0.0(3) . . . . ?
C4 C5 C6 C7 178.77(16) . . . . ?
C5 C6 C7 C8 1.7(3) . . . . ?
C6 C1 C2 F1 179.49(16) . . . . ?
C6 C1 C2 C3 0.0(3) . . . . ?
C6 C7 C8 C9 -178.90(17) . . . . ?
C7 C8 C9 O1 2.0(3) . . . . ?
C7 C8 C9 C10 -178.70(17) . . . . ?
C8 C9 C10 C11 -1.1(3) . . . . ?
C8 C9 C10 C15 -179.37(18) . . . . ?
C9 C10 C11 C12 -178.23(19) . . . . ?
C9 C10 C15 C14 178.57(19) . . . . ?
C10 C11 C12 C13 -0.1(4) . . . . ?
C11 C10 C15 C14 0.2(3) . . . . ?
C11 C12 C13 C14 -0.2(4) . . . . ?
C11 C12 C13 C16 179.0(2) . . . . ?
C12 C13 C14 C15 0.4(4) . . . . ?
C13 C14 C15 C10 -0.5(4) . . . . ?
C15 C10 C11 C12 0.1(3) . . . . ?
C16 C13 C14 C15 -178.7(2) . . . . ?
